data_1569227
loop_
_publ_author_name
'Fern&#xe1;ndez-Moyano, Sara'
'Salamanca, Vanesa'
'Alb&#xe9;niz, Ana C'

_publ_section_title
;
 Palladium mono-<i>N</i>-protected amino acid complexes: experimental
 validation of the ligand cooperation model in C-H activation.
;
_journal_issue 24
_journal_name_full 'Chemical science'
_journal_page_first 6688
_journal_page_last 6694
_journal_paper_doi 10.1039/d3sc02076b
_journal_volume 14
_journal_year 2023
_chemical_formula_moiety 'C8 H10 N2 O6 Pd, 2(C16 H36 N)'
_chemical_formula_sum 'C40 H82 N4 O6 Pd'
_chemical_formula_weight 821.49
_space_group_crystal_system monoclinic
_space_group_IT_number 15
_space_group_name_Hall '-C 2yc'
_space_group_name_H-M_alt 'C 1 2/c 1'
_atom_sites_solution_hydrogens geom
_atom_sites_solution_primary dual
_audit_creation_date 2023-03-02
_audit_creation_method
;
Olex2 1.2
(compiled 2018.05.29 svn.r3508 for OlexSys, GUI svn.r5506)
;
_audit_update_record
;
2023-04-11 deposited with the CCDC.	2023-05-26 downloaded from the CCDC.
;
_cell_angle_alpha 90
_cell_angle_beta 92.492(2)
_cell_angle_gamma 90
_cell_formula_units_Z 4
_cell_length_a 18.3972(5)
_cell_length_b 12.8302(4)
_cell_length_c 19.2798(5)
_cell_measurement_reflns_used 6100
_cell_measurement_temperature 298
_cell_measurement_theta_max 26.6970
_cell_measurement_theta_min 4.0050
_cell_volume 4546.5(2)
_computing_cell_refinement 'CrysAlisPro 1.171.39.45g (Rigaku OD, 2018)'
_computing_data_collection 'CrysAlisPro 1.171.39.45g (Rigaku OD, 2018)'
_computing_data_reduction 'CrysAlisPro 1.171.39.45g (Rigaku OD, 2018)'
_computing_molecular_graphics 'Olex2 (Dolomanov et al., 2009)'
_computing_publication_material 'Olex2 (Dolomanov et al., 2009)'
_computing_structure_refinement 'ShelXL (Sheldrick, 2015)'
_computing_structure_solution 'ShelXT (Sheldrick, 2015)'
_diffrn_ambient_temperature 293(2)
_diffrn_detector 'CCD plate'
_diffrn_detector_area_resol_mean 10.4757
_diffrn_detector_type Atlas
_diffrn_measured_fraction_theta_full 0.997
_diffrn_measured_fraction_theta_max 0.840
_diffrn_measurement_details
;
List of Runs (angles in degrees, time in seconds):

  # Type    Start    End  Width  t~exp~   \w     \q     \k     \f   Frames
#--------------------------------------------------------------------------
  1  \w    -16.00  12.00   1.00   36.72    --  -10.48-101.00 -76.00   28
  2  \w    -72.00  78.00   1.00   36.72    --  -10.48   0.00 -90.00  150
  3  \w     66.00  94.00   1.00   36.72    --   12.36 178.00 -60.00   28
;
_diffrn_measurement_device 'four-circle diffractometer'
_diffrn_measurement_device_type 'SuperNova, Dual, Cu at home/near, Atlas'
_diffrn_measurement_method '\w scans'
_diffrn_orient_matrix_type 'CrysAlisPro convention (1999,Acta A55,543-557)'
_diffrn_orient_matrix_UB_11 -0.0026190000
_diffrn_orient_matrix_UB_12 0.0276079000
_diffrn_orient_matrix_UB_13 0.0316730000
_diffrn_orient_matrix_UB_21 0.0170700000
_diffrn_orient_matrix_UB_22 0.0437207000
_diffrn_orient_matrix_UB_23 -0.0148548000
_diffrn_orient_matrix_UB_31 -0.0345097000
_diffrn_orient_matrix_UB_32 0.0195260000
_diffrn_orient_matrix_UB_33 -0.0115264000
_diffrn_radiation_monochromator mirror
_diffrn_radiation_probe x-ray
_diffrn_radiation_type MoK\a
_diffrn_radiation_wavelength 0.71073
_diffrn_reflns_av_R_equivalents 0.0251
_diffrn_reflns_av_unetI/netI 0.0336
_diffrn_reflns_Laue_measured_fraction_full 0.997
_diffrn_reflns_Laue_measured_fraction_max 0.840
_diffrn_reflns_limit_h_max 22
_diffrn_reflns_limit_h_min -23
_diffrn_reflns_limit_k_max 11
_diffrn_reflns_limit_k_min -17
_diffrn_reflns_limit_l_max 19
_diffrn_reflns_limit_l_min -26
_diffrn_reflns_number 12298
_diffrn_reflns_point_group_measured_fraction_full 0.997
_diffrn_reflns_point_group_measured_fraction_max 0.840
_diffrn_reflns_theta_full 25.242
_diffrn_reflns_theta_max 29.618
_diffrn_reflns_theta_min 3.347
_diffrn_source 'micro-focus sealed X-ray tube'
_diffrn_source_type 'SuperNova (Mo) X-ray Source'
_exptl_absorpt_coefficient_mu 0.453
_exptl_absorpt_correction_T_max 1.00000
_exptl_absorpt_correction_T_min 0.91373
_exptl_absorpt_correction_type multi-scan
_exptl_absorpt_process_details
;
CrysAlisPro 1.171.39.45g (Rigaku Oxford Diffraction, 2018)
Empirical absorption correction using spherical harmonics,
 implemented in SCALE3 ABSPACK scaling algorithm.
;
_exptl_crystal_colour yellow
_exptl_crystal_colour_primary yellow
_exptl_crystal_density_diffrn 1.200
_exptl_crystal_description cube
_exptl_crystal_F_000 1776
_exptl_crystal_size_max 0.311
_exptl_crystal_size_mid 0.275
_exptl_crystal_size_min 0.268
_refine_diff_density_max 0.485
_refine_diff_density_min -0.326
_refine_diff_density_rms 0.059
_refine_ls_extinction_method none
_refine_ls_goodness_of_fit_ref 1.056
_refine_ls_hydrogen_treatment constr
_refine_ls_matrix_type full
_refine_ls_number_parameters 246
_refine_ls_number_reflns 5396
_refine_ls_number_restraints 2
_refine_ls_restrained_S_all 1.080
_refine_ls_R_factor_all 0.0561
_refine_ls_R_factor_gt 0.0440
_refine_ls_shift/su_max 0.000
_refine_ls_shift/su_mean 0.000
_refine_ls_structure_factor_coef Fsqd
_refine_ls_weighting_details 'w=1/[\s^2^(Fo^2^)+(0.0650P)^2^+3.0891P] where P=(Fo^2^+2Fc^2^)/3'
_refine_ls_weighting_scheme calc
_refine_ls_wR_factor_gt 0.1167
_refine_ls_wR_factor_ref 0.1284
_reflns_Friedel_coverage 0.000
_reflns_number_gt 4494
_reflns_number_total 5396
_reflns_threshold_expression 'I > 2\s(I)'
_cod_data_source_file d3sc02076b2.cif
_cod_data_source_block vs-983-1-1
_cod_depositor_comments 'Adding full bibliography for 1569224--1569228.cif.'
_cod_database_code 1569227
_shelx_shelxl_version_number 2014/7
_chemical_oxdiff_formula 'C15 H10 N2 O3 F5 Pd'
_chemical_oxdiff_usercomment 'YELLOW CRISTAL'
_shelx_space_group_comment
;
The symmetry employed for this shelxl refinement is uniquely defined
by the following loop, which should always be used as a source of
symmetry information in preference to the above space-group names.
They are only intended as comments.
;
_reflns_odcompleteness_completeness 99.67
_reflns_odcompleteness_iscentric 1
_reflns_odcompleteness_theta 26.32
_olex2_refinement_description
;
1. Fixed Uiso
 At 1.2 times of:
  All C(H,H) groups, All C(H,H,H,H) groups
 At 1.5 times of:
  All C(H,H,H) groups
2. Restrained distances
 C2-C1AA
 1.55 with sigma of 0.01
 C2-C0AA
 1.55 with sigma of 0.01
3. Others
 Fixed Sof: H2BC(0.5) H2BD(0.5) H2AA(0.5) H2AB(0.5) C0AA(0.5) H0AA(0.5)
 H0AB(0.5) H0AC(0.5) C1AA(0.5) H1AA(0.5) H1AB(0.5) H1AC(0.5)
4.a Secondary CH2 refined with riding coordinates:
 C10(H10A,H10B), C00A(H00A,H00B), C00B(H00C,H00D), C00C(H00E,H00F), C00D(H00Z,
 H), C00E(H00G,H00H), C00F(H00I,H00J), C00G(H00K,H00L), C00I(H00M,H00N),
 C00J(H00O,H00P), C00M(H00T,H00U), C1(H1A,H1B), C2(H2BC,H2BD), C2(H2AA,H2AB)
4.b Idealised Me refined as rotating group:
 C(HA,HB,HC), C00K(H00Q,H00R,H00S), C00O(H00V,H00W,H00X), C00P(H00Y,HD,HE),
 C0AA(H0AA,H0AB,H0AC), C1AA(H1AA,H1AB,H1AC)
;
_olex2_submission_special_instructions 'No special instructions were received'
_oxdiff_exptl_absorpt_empirical_details
;
Empirical correction (ABSPACK) includes:
- Absorption correction using spherical harmonics
- Frame scaling
;
_oxdiff_exptl_absorpt_empirical_full_max 1.274
_oxdiff_exptl_absorpt_empirical_full_min 0.825

loop_
_space_group_symop_operation_xyz
'x, y, z'
'-x, y, -z+1/2'
'x+1/2, y+1/2, z'
'-x+1/2, y+1/2, -z+1/2'
'-x, -y, -z'
'x, -y, z-1/2'
'-x+1/2, -y+1/2, -z'
'x+1/2, -y+1/2, z-1/2'

loop_
_atom_site_label
_atom_site_type_symbol
_atom_site_fract_x
_atom_site_fract_y
_atom_site_fract_z
_atom_site_U_iso_or_equiv
_atom_site_adp_type
_atom_site_occupancy
_atom_site_site_symmetry_order
_atom_site_calc_flag
_atom_site_refinement_flags_posn
_atom_site_refinement_flags_adp
_atom_site_refinement_flags_occupancy
_atom_site_disorder_assembly
_atom_site_disorder_group
Pd01 Pd 1.0000 0.22993(2) 0.2500 0.04929(12) Uani 1 2 d S T P . .
O6 O 1.08477(12) 0.23601(18) 0.31871(12) 0.0662(6) Uani 1 1 d . . . . .
O003 O 0.85485(14) 0.2095(2) 0.41405(12) 0.0773(7) Uani 1 1 d . . . . .
N7 N 0.94487(13) 0.23160(19) 0.33841(12) 0.0543(5) Uani 1 1 d . . . . .
O005 O 1.11721(14) 0.2789(2) 0.42696(13) 0.0796(7) Uani 1 1 d . . . . .
N006 N 0.74805(13) 0.49630(19) 0.46836(14) 0.0626(6) Uani 1 1 d . . . . .
C007 C 0.87788(17) 0.2041(2) 0.35437(16) 0.0603(7) Uani 1 1 d . . . . .
C10 C 0.86896(16) 0.4465(3) 0.53127(17) 0.0675(8) Uani 1 1 d . . . . .
H10A H 0.8655 0.5067 0.5614 0.081 Uiso 1 1 calc R . . . .
H10B H 0.8980 0.4654 0.4924 0.081 Uiso 1 1 calc R . . . .
C009 C 1.07024(17) 0.2614(2) 0.38079(16) 0.0580(7) Uani 1 1 d . . . . .
C00A C 0.79362(15) 0.4128(2) 0.50521(15) 0.0571(6) Uani 1 1 d . . . . .
H00A H 0.7673 0.3877 0.5444 0.069 Uiso 1 1 calc R . . . .
H00B H 0.7987 0.3547 0.4736 0.069 Uiso 1 1 calc R . . . .
C00B C 0.7860(2) 0.5412(3) 0.4074(2) 0.0828(10) Uani 1 1 d . . . . .
H00C H 0.7543 0.5931 0.3856 0.099 Uiso 1 1 calc R . . . .
H00D H 0.8294 0.5771 0.4251 0.099 Uiso 1 1 calc R . . . .
C00C C 0.67773(17) 0.4417(3) 0.44541(19) 0.0718(9) Uani 1 1 d . . . . .
H00E H 0.6893 0.3849 0.4146 0.086 Uiso 1 1 calc R . . . .
H00F H 0.6564 0.4116 0.4860 0.086 Uiso 1 1 calc R . . . .
C00D C 0.99130(18) 0.2671(3) 0.39666(17) 0.0662(8) Uani 1 1 d . . . . .
H00Z H 0.9826 0.2243 0.4370 0.079 Uiso 1 1 calc R . . . .
H H 0.9789 0.3385 0.4078 0.079 Uiso 1 1 calc R . . . .
C00E C 0.73419(18) 0.5889(2) 0.5154(2) 0.0716(8) Uani 1 1 d . . . . .
H00G H 0.7800 0.6248 0.5246 0.086 Uiso 1 1 calc R . . . .
H00H H 0.7019 0.6368 0.4903 0.086 Uiso 1 1 calc R . . . .
C00F C 0.90440(17) 0.3562(3) 0.57115(18) 0.0725(8) Uani 1 1 d . . . . .
H00I H 0.8781 0.3435 0.6129 0.087 Uiso 1 1 calc R . . . .
H00J H 0.9011 0.2938 0.5428 0.087 Uiso 1 1 calc R . . . .
C00G C 0.7020(2) 0.5649(3) 0.5834(2) 0.0875(11) Uani 1 1 d . . . . .
H00K H 0.7355 0.5222 0.6114 0.105 Uiso 1 1 calc R . . . .
H00L H 0.6571 0.5263 0.5758 0.105 Uiso 1 1 calc R . . . .
C C 0.82734(19) 0.1642(3) 0.29716(18) 0.0836(11) Uani 1 1 d . . . . .
HA H 0.7844 0.1363 0.3167 0.125 Uiso 1 1 calc GR . . . .
HB H 0.8512 0.1105 0.2720 0.125 Uiso 1 1 calc GR . . . .
HC H 0.8141 0.2203 0.2662 0.125 Uiso 1 1 calc GR . . . .
C00I C 0.6870(3) 0.6668(4) 0.6216(3) 0.1157(16) Uani 1 1 d . . . . .
H00M H 0.7321 0.7057 0.6271 0.139 Uiso 1 1 calc R . . . .
H00N H 0.6533 0.7083 0.5930 0.139 Uiso 1 1 calc R . . . .
C00J C 0.8077(3) 0.4671(4) 0.3533(2) 0.1032(13) Uani 1 1 d . . . . .
H00O H 0.7654 0.4308 0.3335 0.124 Uiso 1 1 calc R . . . .
H00P H 0.8416 0.4160 0.3728 0.124 Uiso 1 1 calc R . . . .
C00K C 0.9838(2) 0.3778(4) 0.5911(3) 0.1053(14) Uani 1 1 d . . . . .
H00Q H 1.0106 0.3860 0.5498 0.158 Uiso 1 1 calc GR . . . .
H00R H 1.0035 0.3205 0.6178 0.158 Uiso 1 1 calc GR . . . .
H00S H 0.9874 0.4405 0.6182 0.158 Uiso 1 1 calc GR . . . .
C00M C 0.8441(3) 0.5327(5) 0.2971(2) 0.1156(16) Uani 1 1 d . . . . .
H00T H 0.8080 0.5794 0.2760 0.139 Uiso 1 1 calc R . . . .
H00U H 0.8820 0.5752 0.3193 0.139 Uiso 1 1 calc R . . . .
C00O C 0.6568(4) 0.6529(5) 0.6898(4) 0.157(3) Uani 1 1 d . . . . .
H00V H 0.6127 0.6131 0.6851 0.235 Uiso 1 1 calc GR . . . .
H00W H 0.6466 0.7198 0.7093 0.235 Uiso 1 1 calc GR . . . .
H00X H 0.6914 0.6166 0.7197 0.235 Uiso 1 1 calc GR . . . .
C00P C 0.8747(4) 0.4729(6) 0.2444(3) 0.172(3) Uani 1 1 d . . . . .
H00Y H 0.8850 0.5172 0.2059 0.257 Uiso 1 1 calc GR . . . .
HD H 0.8410 0.4196 0.2293 0.257 Uiso 1 1 calc GR . . . .
HE H 0.9190 0.4412 0.2621 0.257 Uiso 1 1 calc GR . . . .
C1 C 0.6216(3) 0.5108(4) 0.4087(3) 0.138(2) Uani 1 1 d . . . . .
H1A H 0.6425 0.5421 0.3684 0.165 Uiso 1 1 calc R . . . .
H1B H 0.6082 0.5666 0.4397 0.165 Uiso 1 1 calc R . . . .
C2 C 0.5537(3) 0.4494(5) 0.3860(4) 0.143(3) Uani 1 1 d D . . . .
H2BC H 0.5419 0.4014 0.4228 0.172 Uiso 0.5 1 calc R . . A 2
H2BD H 0.5132 0.4974 0.3794 0.172 Uiso 0.5 1 calc R . . A 2
H2AA H 0.5270 0.4868 0.3493 0.172 Uiso 0.5 1 calc R . . B 1
H2AB H 0.5678 0.3822 0.3677 0.172 Uiso 0.5 1 calc R . . B 1
C0AA C 0.5614(6) 0.3917(11) 0.3234(5) 0.164(6) Uani 0.5 1 d D . . C 2
H0AA H 0.5594 0.4385 0.2845 0.246 Uiso 0.5 1 calc GR . . C 2
H0AB H 0.5227 0.3417 0.3182 0.246 Uiso 0.5 1 calc GR . . C 2
H0AC H 0.6073 0.3560 0.3254 0.246 Uiso 0.5 1 calc GR . . C 2
C1AA C 0.5074(7) 0.4339(15) 0.4439(7) 0.199(7) Uani 0.5 1 d D . . C 1
H1AA H 0.5359 0.4075 0.4829 0.299 Uiso 0.5 1 calc GR . . C 1
H1AB H 0.4697 0.3849 0.4311 0.299 Uiso 0.5 1 calc GR . . C 1
H1AC H 0.4858 0.4992 0.4561 0.299 Uiso 0.5 1 calc GR . . C 1

loop_
_atom_site_aniso_label
_atom_site_aniso_U_11
_atom_site_aniso_U_22
_atom_site_aniso_U_33
_atom_site_aniso_U_23
_atom_site_aniso_U_13
_atom_site_aniso_U_12
Pd01 0.05063(18) 0.05345(19) 0.04368(17) 0.000 0.00092(11) 0.000
O6 0.0527(11) 0.0912(16) 0.0543(12) 0.0025(10) -0.0028(9) 0.0030(10)
O003 0.0814(15) 0.0890(17) 0.0635(14) -0.0061(12) 0.0245(11) -0.0193(12)
N7 0.0577(13) 0.0603(14) 0.0447(12) -0.0045(10) 0.0021(10) -0.0057(10)
O005 0.0771(15) 0.0892(18) 0.0705(15) -0.0067(12) -0.0193(12) -0.0090(12)
N006 0.0629(14) 0.0479(13) 0.0761(16) 0.0117(12) -0.0068(11) -0.0092(11)
C007 0.0640(17) 0.0593(17) 0.0584(17) -0.0010(14) 0.0096(13) -0.0088(13)
C10 0.0596(16) 0.0652(19) 0.077(2) 0.0062(16) 0.0002(14) -0.0048(14)
C009 0.0658(17) 0.0523(15) 0.0550(16) 0.0031(13) -0.0091(13) -0.0035(13)
C00A 0.0626(16) 0.0480(14) 0.0604(16) 0.0099(13) -0.0016(12) -0.0025(12)
C00B 0.093(2) 0.071(2) 0.084(2) 0.031(2) -0.0047(19) -0.0117(19)
C00C 0.0718(18) 0.0557(17) 0.086(2) 0.0102(16) -0.0175(16) -0.0128(15)
C00D 0.0694(19) 0.080(2) 0.0488(16) -0.0113(14) -0.0009(13) 0.0000(15)
C00E 0.0656(17) 0.0462(16) 0.102(2) 0.0025(17) -0.0096(16) -0.0027(14)
C00F 0.0681(18) 0.076(2) 0.0730(19) 0.0008(17) -0.0077(15) 0.0067(16)
C00G 0.087(2) 0.062(2) 0.113(3) -0.008(2) 0.002(2) 0.0012(18)
C 0.075(2) 0.103(3) 0.074(2) -0.002(2) 0.0079(16) -0.034(2)
C00I 0.127(4) 0.076(3) 0.145(4) -0.028(3) 0.023(3) 0.010(3)
C00J 0.132(4) 0.105(3) 0.073(2) 0.030(2) 0.009(2) -0.001(3)
C00K 0.084(3) 0.107(3) 0.122(4) -0.007(3) -0.029(2) 0.008(2)
C00M 0.121(3) 0.131(4) 0.094(3) 0.044(3) 0.006(3) 0.016(3)
C00O 0.161(5) 0.119(5) 0.191(7) -0.057(5) 0.016(5) 0.020(4)
C00P 0.234(7) 0.155(6) 0.131(5) 0.045(5) 0.062(5) 0.046(5)
C1 0.110(3) 0.081(3) 0.214(6) 0.035(3) -0.089(4) -0.018(3)
C2 0.109(4) 0.113(4) 0.201(7) 0.029(4) -0.081(4) -0.023(3)
C0AA 0.164(11) 0.228(16) 0.097(7) 0.002(9) -0.032(7) -0.070(11)
C1AA 0.133(11) 0.200(18) 0.26(2) 0.021(16) -0.022(12) -0.017(11)

loop_
_atom_type_symbol
_atom_type_description
_atom_type_scat_dispersion_real
_atom_type_scat_dispersion_imag
_atom_type_scat_source
C C 0.0033 0.0016 'International Tables Vol C Tables 4.2.6.8 and 6.1.1.4'
H H 0.0000 0.0000 'International Tables Vol C Tables 4.2.6.8 and 6.1.1.4'
N N 0.0061 0.0033 'International Tables Vol C Tables 4.2.6.8 and 6.1.1.4'
O O 0.0106 0.0060 'International Tables Vol C Tables 4.2.6.8 and 6.1.1.4'
Pd Pd -0.9988 1.0072 'International Tables Vol C Tables 4.2.6.8 and 6.1.1.4'

loop_
_geom_angle_atom_site_label_1
_geom_angle_atom_site_label_2
_geom_angle_atom_site_label_3
_geom_angle
_geom_angle_site_symmetry_1
_geom_angle_site_symmetry_3
_geom_angle_publ_flag
O6 Pd01 O6 175.54(13) . 2_755 ?
O6 Pd01 N7 98.77(9) 2_755 . ?
O6 Pd01 N7 81.18(9) . . ?
O6 Pd01 N7 81.18(9) 2_755 2_755 ?
O6 Pd01 N7 98.77(9) . 2_755 ?
N7 Pd01 N7 178.79(14) 2_755 . ?
C009 O6 Pd01 116.1(2) . . ?
C007 N7 Pd01 134.1(2) . . ?
C007 N7 C00D 115.0(3) . . ?
C00D N7 Pd01 110.80(19) . . ?
C00A N006 C00C 104.9(2) . . ?
C00A N006 C00E 112.0(2) . . ?
C00B N006 C00A 111.7(2) . . ?
C00B N006 C00C 111.5(3) . . ?
C00B N006 C00E 105.2(3) . . ?
C00C N006 C00E 111.7(3) . . ?
O003 C007 N7 123.7(3) . . ?
O003 C007 C 118.2(3) . . ?
N7 C007 C 118.1(3) . . ?
H10A C10 H10B 108.4 . . ?
C00A C10 H10A 110.0 . . ?
C00A C10 H10B 110.0 . . ?
C00A C10 C00F 108.4(3) . . ?
C00F C10 H10A 110.0 . . ?
C00F C10 H10B 110.0 . . ?
O6 C009 C00D 116.5(2) . . ?
O005 C009 O6 123.6(3) . . ?
O005 C009 C00D 119.9(3) . . ?
N006 C00A H00A 108.4 . . ?
N006 C00A H00B 108.4 . . ?
C10 C00A N006 115.6(2) . . ?
C10 C00A H00A 108.4 . . ?
C10 C00A H00B 108.4 . . ?
H00A C00A H00B 107.4 . . ?
N006 C00B H00C 108.1 . . ?
N006 C00B H00D 108.1 . . ?
H00C C00B H00D 107.3 . . ?
C00J C00B N006 116.9(3) . . ?
C00J C00B H00C 108.1 . . ?
C00J C00B H00D 108.1 . . ?
N006 C00C H00E 108.5 . . ?
N006 C00C H00F 108.5 . . ?
H00E C00C H00F 107.5 . . ?
C1 C00C N006 114.9(3) . . ?
C1 C00C H00E 108.5 . . ?
C1 C00C H00F 108.5 . . ?
N7 C00D C009 111.7(3) . . ?
N7 C00D H00Z 109.3 . . ?
N7 C00D H 109.3 . . ?
C009 C00D H00Z 109.3 . . ?
C009 C00D H 109.3 . . ?
H00Z C00D H 107.9 . . ?
N006 C00E H00G 108.2 . . ?
N006 C00E H00H 108.2 . . ?
H00G C00E H00H 107.3 . . ?
C00G C00E N006 116.4(3) . . ?
C00G C00E H00G 108.2 . . ?
C00G C00E H00H 108.2 . . ?
C10 C00F H00I 109.2 . . ?
C10 C00F H00J 109.2 . . ?
H00I C00F H00J 107.9 . . ?
C00K C00F C10 112.0(3) . . ?
C00K C00F H00I 109.2 . . ?
C00K C00F H00J 109.2 . . ?
C00E C00G H00K 109.8 . . ?
C00E C00G H00L 109.8 . . ?
C00E C00G C00I 109.4(4) . . ?
H00K C00G H00L 108.2 . . ?
C00I C00G H00K 109.8 . . ?
C00I C00G H00L 109.8 . . ?
C007 C HA 109.5 . . ?
C007 C HB 109.5 . . ?
C007 C HC 109.5 . . ?
HA C HB 109.5 . . ?
HA C HC 109.5 . . ?
HB C HC 109.5 . . ?
C00G C00I H00M 108.7 . . ?
C00G C00I H00N 108.7 . . ?
H00M C00I H00N 107.6 . . ?
C00O C00I C00G 114.3(5) . . ?
C00O C00I H00M 108.7 . . ?
C00O C00I H00N 108.7 . . ?
C00B C00J H00O 110.4 . . ?
C00B C00J H00P 110.4 . . ?
C00B C00J C00M 106.4(4) . . ?
H00O C00J H00P 108.6 . . ?
C00M C00J H00O 110.4 . . ?
C00M C00J H00P 110.4 . . ?
C00F C00K H00Q 109.5 . . ?
C00F C00K H00R 109.5 . . ?
C00F C00K H00S 109.5 . . ?
H00Q C00K H00R 109.5 . . ?
H00Q C00K H00S 109.5 . . ?
H00R C00K H00S 109.5 . . ?
C00J C00M H00T 108.7 . . ?
C00J C00M H00U 108.7 . . ?
H00T C00M H00U 107.6 . . ?
C00P C00M C00J 114.0(5) . . ?
C00P C00M H00T 108.7 . . ?
C00P C00M H00U 108.7 . . ?
C00I C00O H00V 109.5 . . ?
C00I C00O H00W 109.5 . . ?
C00I C00O H00X 109.5 . . ?
H00V C00O H00W 109.5 . . ?
H00V C00O H00X 109.5 . . ?
H00W C00O H00X 109.5 . . ?
C00M C00P H00Y 109.5 . . ?
C00M C00P HD 109.5 . . ?
C00M C00P HE 109.5 . . ?
H00Y C00P HD 109.5 . . ?
H00Y C00P HE 109.5 . . ?
HD C00P HE 109.5 . . ?
C00C C1 H1A 109.3 . . ?
C00C C1 H1B 109.3 . . ?
C00C C1 C2 111.4(4) . . ?
H1A C1 H1B 108.0 . . ?
C2 C1 H1A 109.3 . . ?
C2 C1 H1B 109.3 . . ?
C1 C2 H2BC 108.8 . . ?
C1 C2 H2BD 108.8 . . ?
C1 C2 H2AA 109.5 . . ?
C1 C2 H2AB 109.5 . . ?
H2BC C2 H2BD 107.7 . . ?
H2AA C2 H2AB 108.1 . . ?
C0AA C2 C1 113.6(8) . . ?
C0AA C2 H2BC 108.8 . . ?
C0AA C2 H2BD 108.8 . . ?
C1AA C2 C1 110.5(9) . . ?
C1AA C2 H2AA 109.5 . . ?
C1AA C2 H2AB 109.5 . . ?
C2 C0AA H0AA 109.5 . . ?
C2 C0AA H0AB 109.5 . . ?
C2 C0AA H0AC 109.5 . . ?
H0AA C0AA H0AB 109.5 . . ?
H0AA C0AA H0AC 109.5 . . ?
H0AB C0AA H0AC 109.5 . . ?
C2 C1AA H1AA 109.5 . . ?
C2 C1AA H1AB 109.5 . . ?
C2 C1AA H1AC 109.5 . . ?
H1AA C1AA H1AB 109.5 . . ?
H1AA C1AA H1AC 109.5 . . ?
H1AB C1AA H1AC 109.5 . . ?

loop_
_geom_bond_atom_site_label_1
_geom_bond_atom_site_label_2
_geom_bond_distance
_geom_bond_site_symmetry_2
_geom_bond_publ_flag
Pd01 O6 2.003(2) . ?
Pd01 O6 2.003(2) 2_755 ?
Pd01 N7 2.021(2) 2_755 ?
Pd01 N7 2.021(2) . ?
O6 C009 1.280(4) . ?
O003 C007 1.245(4) . ?
N7 C007 1.331(4) . ?
N7 C00D 1.454(4) . ?
O005 C009 1.234(4) . ?
N006 C00A 1.518(4) . ?
N006 C00B 1.507(4) . ?
N006 C00C 1.520(4) . ?
N006 C00E 1.523(4) . ?
C007 C 1.502(4) . ?
C10 H10A 0.9700 . ?
C10 H10B 0.9700 . ?
C10 C00A 1.517(4) . ?
C10 C00F 1.521(4) . ?
C009 C00D 1.499(5) . ?
C00A H00A 0.9700 . ?
C00A H00B 0.9700 . ?
C00B H00C 0.9700 . ?
C00B H00D 0.9700 . ?
C00B C00J 1.479(6) . ?
C00C H00E 0.9700 . ?
C00C H00F 0.9700 . ?
C00C C1 1.513(5) . ?
C00D H00Z 0.9700 . ?
C00D H 0.9700 . ?
C00E H00G 0.9700 . ?
C00E H00H 0.9700 . ?
C00E C00G 1.494(5) . ?
C00F H00I 0.9700 . ?
C00F H00J 0.9700 . ?
C00F C00K 1.520(5) . ?
C00G H00K 0.9700 . ?
C00G H00L 0.9700 . ?
C00G C00I 1.531(6) . ?
C HA 0.9600 . ?
C HB 0.9600 . ?
C HC 0.9600 . ?
C00I H00M 0.9700 . ?
C00I H00N 0.9700 . ?
C00I C00O 1.460(8) . ?
C00J H00O 0.9700 . ?
C00J H00P 0.9700 . ?
C00J C00M 1.547(6) . ?
C00K H00Q 0.9600 . ?
C00K H00R 0.9600 . ?
C00K H00S 0.9600 . ?
C00M H00T 0.9700 . ?
C00M H00U 0.9700 . ?
C00M C00P 1.410(8) . ?
C00O H00V 0.9600 . ?
C00O H00W 0.9600 . ?
C00O H00X 0.9600 . ?
C00P H00Y 0.9600 . ?
C00P HD 0.9600 . ?
C00P HE 0.9600 . ?
C1 H1A 0.9700 . ?
C1 H1B 0.9700 . ?
C1 C2 1.526(6) . ?
C2 H2BC 0.9700 . ?
C2 H2BD 0.9700 . ?
C2 H2AA 0.9700 . ?
C2 H2AB 0.9700 . ?
C2 C0AA 1.427(8) . ?
C2 C1AA 1.448(9) . ?
C0AA H0AA 0.9600 . ?
C0AA H0AB 0.9600 . ?
C0AA H0AC 0.9600 . ?
C1AA H1AA 0.9600 . ?
C1AA H1AB 0.9600 . ?
C1AA H1AC 0.9600 . ?

loop_
_geom_torsion_atom_site_label_1
_geom_torsion_atom_site_label_2
_geom_torsion_atom_site_label_3
_geom_torsion_atom_site_label_4
_geom_torsion
_geom_torsion_site_symmetry_1
_geom_torsion_site_symmetry_2
_geom_torsion_site_symmetry_3
_geom_torsion_site_symmetry_4
_geom_torsion_publ_flag
Pd01 O6 C009 O005 -172.2(2) . . . . ?
Pd01 O6 C009 C00D 9.2(3) . . . . ?
Pd01 N7 C007 O003 178.3(2) . . . . ?
Pd01 N7 C007 C -1.6(5) . . . . ?
Pd01 N7 C00D C009 -17.2(3) . . . . ?
O6 C009 C00D N7 5.8(4) . . . . ?
O005 C009 C00D N7 -172.9(3) . . . . ?
N006 C00B C00J C00M 179.2(3) . . . . ?
N006 C00C C1 C2 178.6(5) . . . . ?
N006 C00E C00G C00I -176.1(3) . . . . ?
C007 N7 C00D C009 160.4(3) . . . . ?
C00A N006 C00B C00J 57.0(4) . . . . ?
C00A N006 C00C C1 178.2(4) . . . . ?
C00A N006 C00E C00G -53.7(3) . . . . ?
C00A C10 C00F C00K 172.4(3) . . . . ?
C00B N006 C00A C10 56.9(4) . . . . ?
C00B N006 C00C C1 -60.7(5) . . . . ?
C00B N006 C00E C00G -175.2(3) . . . . ?
C00B C00J C00M C00P 174.1(5) . . . . ?
C00C N006 C00A C10 177.8(3) . . . . ?
C00C N006 C00B C00J -60.0(4) . . . . ?
C00C N006 C00E C00G 63.7(4) . . . . ?
C00C C1 C2 C0AA -80.1(9) . . . . ?
C00C C1 C2 C1AA 79.7(10) . . . . ?
C00D N7 C007 O003 1.3(5) . . . . ?
C00D N7 C007 C -178.6(3) . . . . ?
C00E N006 C00A C10 -60.8(3) . . . . ?
C00E N006 C00B C00J 178.8(3) . . . . ?
C00E N006 C00C C1 56.6(5) . . . . ?
C00E C00G C00I C00O -178.7(4) . . . . ?
C00F C10 C00A N006 175.9(3) . . . . ?
